data_4504997
loop_
_publ_author_name
'Bowers, Jeffrey R.'
'Hopkins, Gregory W.'
'Yap, Glenn P. A.'
'Wheeler, Kraig A.'

_publ_section_title
;
 Structural Consequences of Strong and Weak Interactions to Binary Benzoic
 Acid/Bipyridine Supramolecular Assemblies
;
_journal_issue 2
_journal_name_full 'Crystal Growth &amp; Design'
_journal_page_first 727
_journal_paper_doi 10.1021/cg0497391
_journal_volume 5
_journal_year 2005
_chemical_formula_moiety 'C10 H8 N2 O2, 2(C7 H5 N O4)'
_chemical_formula_sum 'C24 H18 N4 O10'
_chemical_formula_weight 522.42
_chemical_name_systematic
; 
 4-Nitrobenzoic acid 4,4'-bipyridine-N,N'-dioxide 
;
_space_group_IT_number 2
_symmetry_cell_setting triclinic
_symmetry_space_group_name_Hall '-P 1'
_symmetry_space_group_name_H-M 'P -1'
_atom_sites_solution_hydrogens geom
_atom_sites_solution_primary direct
_atom_sites_solution_secondary difmap
_cell_angle_alpha 65.308(6)
_cell_angle_beta 74.856(5)
_cell_angle_gamma 75.299(4)
_cell_formula_units_Z 2
_cell_length_a 9.2934(6)
_cell_length_b 11.6146(6)
_cell_length_c 12.2041(10)
_cell_measurement_reflns_used 42
_cell_measurement_temperature 298(2)
_cell_measurement_theta_max 24.995
_cell_measurement_theta_min 21.641
_cell_volume 1139.47(14)
_computing_cell_refinement 'XSCANS (Bruker, 1999)'
_computing_data_collection 'XSCANS (Bruker, 1999)'
_computing_data_reduction 'XSCANS (Bruker, 1999)'
_computing_molecular_graphics 'X-SEED (Barbour, 2001)'
_computing_publication_material 'X-SEED (Barbour, 2001)'
_computing_structure_refinement 'SHELXL97 (Sheldrick, 1997)'
_computing_structure_solution 'SHELXS97 (Sheldrick, 1997)'
_diffrn_ambient_temperature 298(2)
_diffrn_measured_fraction_theta_full 0.966
_diffrn_measured_fraction_theta_max 0.966
_diffrn_measurement_device_type 'Siemens P4'
_diffrn_measurement_method '\q/2\q\ scans'
_diffrn_radiation_monochromator graphite
_diffrn_radiation_source 'fine-focus sealed tube'
_diffrn_radiation_type MoK\a
_diffrn_radiation_wavelength 0.71073
_diffrn_reflns_av_R_equivalents 0.0238
_diffrn_reflns_av_sigmaI/netI 0.0579
_diffrn_reflns_limit_h_max 11
_diffrn_reflns_limit_h_min -1
_diffrn_reflns_limit_k_max 13
_diffrn_reflns_limit_k_min -13
_diffrn_reflns_limit_l_max 15
_diffrn_reflns_limit_l_min -15
_diffrn_reflns_number 6006
_diffrn_reflns_theta_full 27.50
_diffrn_reflns_theta_max 27.50
_diffrn_reflns_theta_min 2.14
_diffrn_standards_decay_% <3
_diffrn_standards_interval_count 97
_diffrn_standards_number 3
_exptl_absorpt_coefficient_mu 0.121
_exptl_absorpt_correction_type none
_exptl_crystal_colour colorless
_exptl_crystal_density_diffrn 1.523
_exptl_crystal_density_method 'not measured'
_exptl_crystal_description 'transparent prisms'
_exptl_crystal_F_000 540
_exptl_crystal_size_max 0.52
_exptl_crystal_size_mid 0.25
_exptl_crystal_size_min 0.22
_refine_diff_density_max 0.178
_refine_diff_density_min -0.205
_refine_diff_density_rms 0.039
_refine_ls_extinction_method none
_refine_ls_goodness_of_fit_ref 1.022
_refine_ls_hydrogen_treatment mixed
_refine_ls_matrix_type full
_refine_ls_number_parameters 349
_refine_ls_number_reflns 5058
_refine_ls_number_restraints 0
_refine_ls_restrained_S_all 1.022
_refine_ls_R_factor_all 0.1117
_refine_ls_R_factor_gt 0.0527
_refine_ls_shift/su_max 0.000
_refine_ls_shift/su_mean 0.000
_refine_ls_structure_factor_coef Fsqd
_refine_ls_weighting_details 'calc w=1/[\s^2^(Fo^2^)+(0.0580P)^2^+0.1620P] where P=(Fo^2^+2Fc^2^)/3'
_refine_ls_weighting_scheme calc
_refine_ls_wR_factor_gt 0.1191
_refine_ls_wR_factor_ref 0.1438
_reflns_number_gt 2822
_reflns_number_total 5058
_reflns_threshold_expression >2sigma(I)
_cod_data_source_file cg0497391si20040728_090350.cif
_cod_data_source_block cmpd2.6
_cod_depositor_comments
;
The following automatic conversions were performed:

'_symmetry_cell_setting' value 'Triclinic' changed to 'triclinic'
according to /home/saulius/struct/CIF-dictionaries/cif_core.dic
dictionary named 'cif_core.dic' version 2.4.1 from 2010-06-29.

Automatic conversion script
Id: cif_fix_values 1715 2011-07-08 13:25:40Z adriana 
;
_cod_original_cell_volume 1139.47(13)
_cod_original_sg_symbol_H-M P-1
_cod_database_code 4504997

loop_
_symmetry_equiv_pos_as_xyz
'x, y, z'
'-x, -y, -z'

loop_
_atom_site_label
_atom_site_type_symbol
_atom_site_fract_x
_atom_site_fract_y
_atom_site_fract_z
_atom_site_U_iso_or_equiv
_atom_site_adp_type
_atom_site_occupancy
_atom_site_symmetry_multiplicity
_atom_site_calc_flag
_atom_site_refinement_flags
O1A O 0.0906(2) 0.52321(16) 0.36823(16) 0.0477(5) Uani 1 1 d .
N1A N -0.2888(3) 0.9103(2) -0.0415(2) 0.0530(6) Uani 1 1 d .
C1A C 0.0694(3) 0.6485(2) 0.3337(2) 0.0402(6) Uani 1 1 d .
O2A O 0.1194(2) 0.70445(17) 0.37638(18) 0.0577(5) Uani 1 1 d .
N2A N 0.3442(2) 0.38728(18) 0.58500(17) 0.0352(5) Uani 1 1 d .
C2A C -0.0231(3) 0.7164(2) 0.2341(2) 0.0368(5) Uani 1 1 d .
O3A O -0.3142(3) 1.0271(2) -0.0804(2) 0.0938(9) Uani 1 1 d .
C3A C -0.0691(3) 0.8487(2) 0.1964(2) 0.0481(7) Uani 1 1 d .
H3A H -0.0412 0.8939 0.2329 0.058 Uiso 1 1 calc R
O4A O -0.3352(2) 0.8473(2) -0.07944(19) 0.0694(6) Uani 1 1 d .
C4A C -0.1553(3) 0.9134(2) 0.1059(2) 0.0495(7) Uani 1 1 d .
H4A H -0.1870 1.0017 0.0810 0.059 Uiso 1 1 calc R
O5A O 0.2749(2) 0.37377(16) 0.51092(16) 0.0495(5) Uani 1 1 d .
C5A C -0.1935(3) 0.8432(2) 0.0532(2) 0.0408(6) Uani 1 1 d .
C6A C -0.1492(3) 0.7127(2) 0.0871(2) 0.0397(6) Uani 1 1 d .
H6A H -0.1767 0.6684 0.0496 0.048 Uiso 1 1 calc R
C7A C -0.0633(3) 0.6496(2) 0.1777(2) 0.0378(5) Uani 1 1 d .
H7A H -0.0316 0.5613 0.2018 0.045 Uiso 1 1 calc R
C8A C 0.3225(3) 0.5001(2) 0.5986(2) 0.0381(6) Uani 1 1 d .
H8A H 0.2573 0.5699 0.5552 0.046 Uiso 1 1 calc R
C9A C 0.3955(3) 0.5128(2) 0.6755(2) 0.0376(6) Uani 1 1 d .
H9A H 0.3788 0.5914 0.6839 0.045 Uiso 1 1 calc R
C10A C 0.4939(3) 0.4111(2) 0.7415(2) 0.0339(5) Uani 1 1 d .
C11A C 0.5134(3) 0.2957(2) 0.7255(2) 0.0391(6) Uani 1 1 d .
H11A H 0.5783 0.2248 0.7677 0.047 Uiso 1 1 calc R
C12A C 0.4382(3) 0.2858(2) 0.6484(2) 0.0384(6) Uani 1 1 d .
H12A H 0.4519 0.2078 0.6395 0.046 Uiso 1 1 calc R
O1B O 0.9640(2) 0.32073(18) 1.20740(19) 0.0641(6) Uani 1 1 d .
N1B N 1.3567(3) -0.0700(2) 1.6098(2) 0.0517(6) Uani 1 1 d .
C1B C 0.9924(3) 0.1954(2) 1.2391(2) 0.0428(6) Uani 1 1 d .
O2B O 0.9437(2) 0.13886(18) 1.19668(17) 0.0587(5) Uani 1 1 d .
N2B N 0.7225(2) 0.44934(19) 0.98217(18) 0.0402(5) Uani 1 1 d .
C2B C 1.0915(3) 0.1287(2) 1.3340(2) 0.0380(5) Uani 1 1 d .
O3B O 1.3952(3) -0.18537(19) 1.6385(2) 0.0836(7) Uani 1 1 d .
C3B C 1.1410(3) -0.0026(2) 1.3678(2) 0.0434(6) Uani 1 1 d .
H3B H 1.1150 -0.0466 1.3292 0.052 Uiso 1 1 calc R
O4B O 1.3918(3) -0.00968(19) 1.6573(2) 0.0712(6) Uani 1 1 d .
C4B C 1.2279(3) -0.0681(2) 1.4574(2) 0.0432(6) Uani 1 1 d .
H4B H 1.2610 -0.1562 1.4802 0.052 Uiso 1 1 calc R
O5B O 0.7882(2) 0.46518(17) 1.05705(17) 0.0588(5) Uani 1 1 d .
C5B C 1.2648(3) -0.0003(2) 1.5127(2) 0.0398(6) Uani 1 1 d .
C6B C 1.2183(3) 0.1300(2) 1.4812(2) 0.0441(6) Uani 1 1 d .
H6B H 1.2451 0.1736 1.5198 0.053 Uiso 1 1 calc R
C7B C 1.1312(3) 0.1942(2) 1.3912(2) 0.0421(6) Uani 1 1 d .
H7B H 1.0985 0.2822 1.3685 0.051 Uiso 1 1 calc R
C8B C 0.6981(3) 0.3328(2) 1.0003(2) 0.0452(6) Uani 1 1 d .
H8B H 0.7313 0.2611 1.0653 0.054 Uiso 1 1 calc R
C9B C 0.6250(3) 0.3191(2) 0.9237(2) 0.0416(6) Uani 1 1 d .
H9B H 0.6089 0.2379 0.9379 0.050 Uiso 1 1 calc R
C10B C 0.5743(3) 0.4237(2) 0.8254(2) 0.0342(5) Uani 1 1 d .
C11B C 0.6031(3) 0.5425(2) 0.8089(2) 0.0402(6) Uani 1 1 d .
H11B H 0.5720 0.6155 0.7438 0.048 Uiso 1 1 calc R
C12B C 0.6763(3) 0.5533(2) 0.8868(2) 0.0419(6) Uani 1 1 d .
H12B H 0.6947 0.6334 0.8739 0.050 Uiso 1 1 calc R
H1OA H 0.158(3) 0.484(2) 0.427(2) 0.050 Uiso 1 1 d .
H1OB H 0.906(3) 0.357(3) 1.150(2) 0.050 Uiso 1 1 d .

loop_
_atom_site_aniso_label
_atom_site_aniso_U_11
_atom_site_aniso_U_22
_atom_site_aniso_U_33
_atom_site_aniso_U_23
_atom_site_aniso_U_13
_atom_site_aniso_U_12
O1A 0.0586(12) 0.0387(10) 0.0524(11) -0.0170(8) -0.0270(9) -0.0017(8)
N1A 0.0658(16) 0.0418(13) 0.0475(13) -0.0127(11) -0.0205(12) 0.0013(11)
C1A 0.0407(14) 0.0408(14) 0.0434(14) -0.0189(11) -0.0077(12) -0.0081(11)
O2A 0.0687(13) 0.0491(11) 0.0710(13) -0.0257(10) -0.0332(11) -0.0089(10)
N2A 0.0385(11) 0.0334(11) 0.0401(11) -0.0156(9) -0.0143(9) -0.0058(9)
C2A 0.0383(13) 0.0361(13) 0.0371(13) -0.0140(10) -0.0053(11) -0.0090(11)
O3A 0.154(2) 0.0397(12) 0.0934(17) -0.0170(11) -0.0776(17) 0.0171(14)
C3A 0.0656(18) 0.0370(14) 0.0539(16) -0.0213(12) -0.0196(14) -0.0123(13)
O4A 0.0852(16) 0.0651(14) 0.0707(14) -0.0234(11) -0.0418(12) -0.0091(12)
C4A 0.0666(18) 0.0312(13) 0.0530(16) -0.0146(12) -0.0198(14) -0.0047(12)
O5A 0.0630(12) 0.0419(10) 0.0605(12) -0.0245(9) -0.0358(10) -0.0022(9)
C5A 0.0483(15) 0.0359(13) 0.0365(13) -0.0110(11) -0.0126(11) -0.0034(11)
C6A 0.0494(15) 0.0339(13) 0.0421(13) -0.0168(11) -0.0121(12) -0.0088(11)
C7A 0.0404(13) 0.0308(12) 0.0431(13) -0.0141(11) -0.0106(11) -0.0040(10)
C8A 0.0446(14) 0.0287(12) 0.0439(14) -0.0130(10) -0.0180(12) -0.0016(10)
C9A 0.0448(14) 0.0285(12) 0.0449(13) -0.0165(10) -0.0142(12) -0.0039(10)
C10A 0.0344(13) 0.0339(13) 0.0366(13) -0.0149(10) -0.0082(11) -0.0064(10)
C11A 0.0431(14) 0.0315(12) 0.0470(14) -0.0156(11) -0.0214(12) 0.0018(10)
C12A 0.0446(14) 0.0296(12) 0.0473(14) -0.0185(11) -0.0160(12) -0.0017(10)
O1B 0.0889(16) 0.0433(11) 0.0760(14) -0.0207(10) -0.0548(12) 0.0005(10)
N1B 0.0495(13) 0.0391(13) 0.0657(15) -0.0140(11) -0.0228(12) -0.0034(10)
C1B 0.0492(15) 0.0414(14) 0.0414(14) -0.0170(12) -0.0104(12) -0.0086(12)
O2B 0.0768(14) 0.0527(11) 0.0621(12) -0.0235(10) -0.0323(11) -0.0127(10)
N2B 0.0449(12) 0.0402(12) 0.0465(12) -0.0232(10) -0.0210(10) -0.0004(9)
C2B 0.0388(13) 0.0383(13) 0.0394(13) -0.0161(11) -0.0054(11) -0.0094(11)
O3B 0.1009(18) 0.0370(11) 0.119(2) -0.0186(12) -0.0673(16) 0.0085(11)
C3B 0.0514(16) 0.0386(14) 0.0493(15) -0.0237(12) -0.0066(13) -0.0127(12)
O4B 0.0892(16) 0.0571(13) 0.0859(15) -0.0269(11) -0.0538(13) -0.0040(11)
C4B 0.0472(15) 0.0293(12) 0.0535(15) -0.0165(11) -0.0108(13) -0.0033(11)
O5B 0.0815(14) 0.0473(11) 0.0686(12) -0.0275(10) -0.0480(11) -0.0003(10)
C5B 0.0381(14) 0.0352(13) 0.0483(15) -0.0152(11) -0.0130(12) -0.0052(11)
C6B 0.0503(15) 0.0354(13) 0.0555(16) -0.0198(12) -0.0203(13) -0.0063(11)
C7B 0.0498(15) 0.0304(12) 0.0512(15) -0.0154(11) -0.0182(12) -0.0058(11)
C8B 0.0567(16) 0.0348(13) 0.0483(15) -0.0142(11) -0.0235(13) -0.0022(12)
C9B 0.0523(15) 0.0317(13) 0.0473(14) -0.0149(11) -0.0202(12) -0.0059(11)
C10B 0.0356(13) 0.0343(13) 0.0366(13) -0.0165(10) -0.0090(11) -0.0044(10)
C11B 0.0493(15) 0.0332(13) 0.0418(13) -0.0117(11) -0.0186(12) -0.0065(11)
C12B 0.0505(15) 0.0321(13) 0.0489(15) -0.0159(11) -0.0173(13) -0.0068(11)

loop_
_atom_type_symbol
_atom_type_description
_atom_type_scat_dispersion_real
_atom_type_scat_dispersion_imag
_atom_type_scat_source
C C 0.0033 0.0016 'International Tables Vol C Tables 4.2.6.8 and 6.1.1.4'
H H 0.0000 0.0000 'International Tables Vol C Tables 4.2.6.8 and 6.1.1.4'
N N 0.0061 0.0033 'International Tables Vol C Tables 4.2.6.8 and 6.1.1.4'
O O 0.0106 0.0060 'International Tables Vol C Tables 4.2.6.8 and 6.1.1.4'

loop_
_geom_angle_atom_site_label_1
_geom_angle_atom_site_label_2
_geom_angle_atom_site_label_3
_geom_angle
C1A O1A H1OA 109.5(15)
O3A N1A O4A 123.1(2)
O3A N1A C5A 117.9(2)
O4A N1A C5A 119.0(2)
O2A C1A O1A 124.3(2)
O2A C1A C2A 123.1(2)
O1A C1A C2A 112.6(2)
O5A N2A C8A 121.20(19)
O5A N2A C12A 119.03(18)
C8A N2A C12A 119.77(19)
C3A C2A C7A 119.3(2)
C3A C2A C1A 119.5(2)
C7A C2A C1A 121.2(2)
C4A C3A C2A 120.7(2)
C4A C3A H3A 119.6
C2A C3A H3A 119.6
C3A C4A C5A 118.0(2)
C3A C4A H4A 121.0
C5A C4A H4A 121.0
C6A C5A C4A 123.0(2)
C6A C5A N1A 118.2(2)
C4A C5A N1A 118.8(2)
C5A C6A C7A 118.2(2)
C5A C6A H6A 120.9
C7A C6A H6A 120.9
C6A C7A C2A 120.7(2)
C6A C7A H7A 119.6
C2A C7A H7A 119.6
N2A C8A C9A 120.6(2)
N2A C8A H8A 119.7
C9A C8A H8A 119.7
C8A C9A C10A 121.4(2)
C8A C9A H9A 119.3
C10A C9A H9A 119.3
C9A C10A C11A 116.5(2)
C9A C10A C10B 122.0(2)
C11A C10A C10B 121.5(2)
C12A C11A C10A 120.7(2)
C12A C11A H11A 119.6
C10A C11A H11A 119.6
N2A C12A C11A 121.0(2)
N2A C12A H12A 119.5
C11A C12A H12A 119.5
C1B O1B H1OB 110.3(17)
O3B N1B O4B 122.9(2)
O3B N1B C5B 118.3(2)
O4B N1B C5B 118.8(2)
O2B C1B O1B 123.9(2)
O2B C1B C2B 123.0(2)
O1B C1B C2B 113.1(2)
O5B N2B C8B 121.5(2)
O5B N2B C12B 118.74(19)
C8B N2B C12B 119.8(2)
C7B C2B C3B 119.5(2)
C7B C2B C1B 121.6(2)
C3B C2B C1B 118.9(2)
C4B C3B C2B 120.8(2)
C4B C3B H3B 119.6
C2B C3B H3B 119.6
C3B C4B C5B 118.3(2)
C3B C4B H4B 120.8
C5B C4B H4B 120.8
C6B C5B C4B 122.5(2)
C6B C5B N1B 118.7(2)
C4B C5B N1B 118.8(2)
C7B C6B C5B 118.3(2)
C7B C6B H6B 120.8
C5B C6B H6B 120.8
C6B C7B C2B 120.6(2)
C6B C7B H7B 119.7
C2B C7B H7B 119.7
N2B C8B C9B 120.5(2)
N2B C8B H8B 119.7
C9B C8B H8B 119.7
C8B C9B C10B 121.5(2)
C8B C9B H9B 119.3
C10B C9B H9B 119.3
C9B C10B C11B 116.3(2)
C9B C10B C10A 122.4(2)
C11B C10B C10A 121.3(2)
C12B C11B C10B 120.9(2)
C12B C11B H11B 119.6
C10B C11B H11B 119.6
N2B C12B C11B 121.0(2)
N2B C12B H12B 119.5
C11B C12B H12B 119.5

loop_
_geom_bond_atom_site_label_1
_geom_bond_atom_site_label_2
_geom_bond_distance
O1A C1A 1.312(3)
O1A H1OA 0.96(3)
N1A O3A 1.216(3)
N1A O4A 1.217(3)
N1A C5A 1.470(3)
C1A O2A 1.214(3)
C1A C2A 1.496(3)
N2A O5A 1.316(2)
N2A C8A 1.347(3)
N2A C12A 1.349(3)
C2A C3A 1.391(3)
C2A C7A 1.394(3)
C3A C4A 1.375(3)
C3A H3A 0.9300
C4A C5A 1.381(3)
C4A H4A 0.9300
C5A C6A 1.373(3)
C6A C7A 1.374(3)
C6A H6A 0.9300
C7A H7A 0.9300
C8A C9A 1.364(3)
C8A H8A 0.9300
C9A C10A 1.386(3)
C9A H9A 0.9300
C10A C11A 1.395(3)
C10A C10B 1.487(3)
C11A C12A 1.364(3)
C11A H11A 0.9300
C12A H12A 0.9300
O1B C1B 1.314(3)
O1B H1OB 0.89(3)
N1B O3B 1.215(3)
N1B O4B 1.219(3)
N1B C5B 1.472(3)
C1B O2B 1.209(3)
C1B C2B 1.495(3)
N2B O5B 1.316(2)
N2B C8B 1.346(3)
N2B C12B 1.349(3)
C2B C7B 1.386(3)
C2B C3B 1.387(3)
C3B C4B 1.372(3)
C3B H3B 0.9300
C4B C5B 1.378(3)
C4B H4B 0.9300
C5B C6B 1.376(3)
C6B C7B 1.376(3)
C6B H6B 0.9300
C7B H7B 0.9300
C8B C9B 1.367(3)
C8B H8B 0.9300
C9B C10B 1.387(3)
C9B H9B 0.9300
C10B C11B 1.394(3)
C11B C12B 1.365(3)
C11B H11B 0.9300
C12B H12B 0.9300

loop_
_geom_hbond_atom_site_label_D
_geom_hbond_atom_site_label_H
_geom_hbond_atom_site_label_A
_geom_hbond_distance_DH
_geom_hbond_distance_HA
_geom_hbond_distance_DA
_geom_hbond_angle_DHA
_geom_hbond_site_symmetry_A
O1A H1OA O5A 0.96(3) 1.63(3) 2.550(2) 158(2) .
C8A H8A O2A 0.93 2.54 3.403(3) 154.7 .
C3A H3A O2B 0.93 2.66 3.404(3) 137.1 1_464
C6A H6A O5B 0.93 2.42 3.252(3) 148.3 1_454
C9A H9A O3B 0.93 2.45 3.342(3) 160.2 1_464
C12A H12A O4B 0.93 2.63 3.520(3) 159.6 1_454
C11A H11A O3A 0.93 2.44 3.344(3) 164.4 1_646
O1B H1OB O5B 0.89(3) 1.68(3) 2.540(3) 161(2) .
C8B H8B O2B 0.93 2.61 3.431(3) 147.4 .
C3B H3B O2A 0.93 2.69 3.416(3) 135.1 1_646
C6B H6B O5A 0.93 2.37 3.184(3) 146.7 1_656
C9B H9B O3A 0.93 2.46 3.314(3) 153.1 1_646
C12B H12B O4A 0.93 2.71 3.580(3) 156.8 1_656
C11B H11B O3B 0.93 2.53 3.399(3) 156.0 1_464

loop_
_geom_torsion_atom_site_label_1
_geom_torsion_atom_site_label_2
_geom_torsion_atom_site_label_3
_geom_torsion_atom_site_label_4
_geom_torsion
O2A C1A C2A C3A -7.2(4)
O1A C1A C2A C3A 173.2(2)
O2A C1A C2A C7A 172.4(2)
O1A C1A C2A C7A -7.2(3)
C7A C2A C3A C4A 1.0(4)
C1A C2A C3A C4A -179.4(2)
C2A C3A C4A C5A -0.5(4)
C3A C4A C5A C6A 0.0(4)
C3A C4A C5A N1A 178.5(2)
O3A N1A C5A C6A -172.3(3)
O4A N1A C5A C6A 5.9(4)
O3A N1A C5A C4A 9.1(4)
O4A N1A C5A C4A -172.7(2)
C4A C5A C6A C7A 0.1(4)
N1A C5A C6A C7A -178.4(2)
C5A C6A C7A C2A 0.4(4)
C3A C2A C7A C6A -0.9(4)
C1A C2A C7A C6A 179.5(2)
O5A N2A C8A C9A -179.8(2)
C12A N2A C8A C9A 0.4(3)
N2A C8A C9A C10A 0.2(4)
C8A C9A C10A C11A -0.3(3)
C8A C9A C10A C10B 179.9(2)
C9A C10A C11A C12A 0.0(3)
C10B C10A C11A C12A 179.8(2)
O5A N2A C12A C11A 179.5(2)
C8A N2A C12A C11A -0.7(3)
C10A C11A C12A N2A 0.6(4)
O2B C1B C2B C7B -172.3(2)
O1B C1B C2B C7B 7.5(3)
O2B C1B C2B C3B 5.7(4)
O1B C1B C2B C3B -174.4(2)
C7B C2B C3B C4B 0.3(4)
C1B C2B C3B C4B -177.8(2)
C2B C3B C4B C5B -0.1(4)
C3B C4B C5B C6B -0.2(4)
C3B C4B C5B N1B 179.4(2)
O3B N1B C5B C6B 178.8(3)
O4B N1B C5B C6B -1.7(4)
O3B N1B C5B C4B -0.8(4)
O4B N1B C5B C4B 178.7(2)
C4B C5B C6B C7B 0.2(4)
N1B C5B C6B C7B -179.4(2)
C5B C6B C7B C2B 0.0(4)
C3B C2B C7B C6B -0.3(4)
C1B C2B C7B C6B 177.8(2)
O5B N2B C8B C9B 177.8(2)
C12B N2B C8B C9B -1.0(4)
N2B C8B C9B C10B 0.3(4)
C8B C9B C10B C11B 0.4(4)
C8B C9B C10B C10A -179.7(2)
C9A C10A C10B C9B 155.0(2)
C11A C10A C10B C9B -24.8(3)
C9A C10A C10B C11B -25.1(3)
C11A C10A C10B C11B 155.1(2)
C9B C10B C11B C12B -0.5(3)
C10A C10B C11B C12B 179.6(2)
O5B N2B C12B C11B -177.8(2)
C8B N2B C12B C11B 1.0(4)
C10B C11B C12B N2B -0.2(4)
